data_4329241
loop_
_publ_author_name
'Enrique Colacio'
'Jos\'e Ruiz'
'Antonio J. Mota'
'Mar\'ia A. Palacios'
'Eduard Cremades'
'Eliseo Ruiz'
'Fraser J. White'
'Euan K. Brechin'

_publ_section_title
;
 Family of Carboxylate- and Nitrate-diphenoxo Triply Bridged Dinuclear
 NiIILnIII Complexes (Ln = Eu, Gd, Tb, Ho, Er, Y): Synthesis, Experimental
 and Theoretical Magneto-Structural Studies, and Single-Molecule Magnet
 Behavior
;
_journal_name_full 'Inorganic Chemistry'
_journal_page_first 5857
_journal_page_last 5868
_journal_paper_doi 10.1021/ic3004596
_journal_volume 51
_journal_year 2012
_chemical_formula_sum 'C27 H43 Gd N6 Ni O16'
_chemical_formula_weight 923.63
_chemical_name_systematic
;
 ?
;
_space_group_IT_number 14
_symmetry_cell_setting monoclinic
_symmetry_space_group_name_Hall '-P 2ybc'
_symmetry_space_group_name_H-M 'P 1 21/c 1'
_atom_sites_solution_hydrogens geom
_atom_sites_solution_primary direct
_atom_sites_solution_secondary difmap
_audit_creation_method SHELXL-97
_cell_angle_alpha 90.000(5)
_cell_angle_beta 102.079(5)
_cell_angle_gamma 90.000(5)
_cell_formula_units_Z 4
_cell_length_a 10.550(5)
_cell_length_b 17.526(5)
_cell_length_c 20.027(5)
_cell_measurement_reflns_used 2839
_cell_measurement_temperature 293(2)
_cell_measurement_theta_max 23.6305
_cell_measurement_theta_min 2.291
_cell_volume 3621(2)
_computing_cell_refinement 'Bruker smart'
_computing_data_collection 'Bruker smart'
_computing_data_reduction 'Bruker smart'
_computing_molecular_graphics 'Bruker SHELXTL'
_computing_publication_material 'SHELXL-97 (Sheldrick, 1997)'
_computing_structure_refinement 'SHELXL-97 (Sheldrick, 1997)'
_computing_structure_solution 'SHELXL-97 (Sheldrick, 1990)'
_diffrn_ambient_temperature 293(2)
_diffrn_measured_fraction_theta_full 0.976
_diffrn_measured_fraction_theta_max 0.976
_diffrn_measurement_device_type 'Bruker Axs APEX automatic diffractometer'
_diffrn_measurement_method 'phi and omega scans'
_diffrn_radiation_monochromator graphite
_diffrn_radiation_source 'fine-focus sealed tube'
_diffrn_radiation_type MoK\a
_diffrn_radiation_wavelength 0.71069
_diffrn_reflns_av_R_equivalents 0.0429
_diffrn_reflns_av_sigmaI/netI 0.0604
_diffrn_reflns_limit_h_max 10
_diffrn_reflns_limit_h_min -12
_diffrn_reflns_limit_k_max 19
_diffrn_reflns_limit_k_min -20
_diffrn_reflns_limit_l_max 23
_diffrn_reflns_limit_l_min -15
_diffrn_reflns_number 14504
_diffrn_reflns_theta_full 24.99
_diffrn_reflns_theta_max 24.99
_diffrn_reflns_theta_min 1.56
_exptl_absorpt_coefficient_mu 2.413
_exptl_absorpt_correction_T_max 1.00000
_exptl_absorpt_correction_T_min 0.844782
_exptl_absorpt_correction_type multi-scan
_exptl_absorpt_process_details 'Bruker SADABS (Bruker, 1999)'
_exptl_crystal_colour Green
_exptl_crystal_density_diffrn 1.698
_exptl_crystal_description Block
_exptl_crystal_F_000 1876
_exptl_crystal_size_max 0.31
_exptl_crystal_size_mid 0.27
_exptl_crystal_size_min 0.17
_refine_diff_density_max 1.359
_refine_diff_density_min -0.843
_refine_diff_density_rms 0.133
_refine_ls_extinction_method none
_refine_ls_goodness_of_fit_ref 1.025
_refine_ls_hydrogen_treatment constr
_refine_ls_matrix_type full
_refine_ls_number_parameters 469
_refine_ls_number_reflns 6228
_refine_ls_number_restraints 0
_refine_ls_restrained_S_all 1.025
_refine_ls_R_factor_all 0.0693
_refine_ls_R_factor_gt 0.0494
_refine_ls_shift/su_max 0.000
_refine_ls_shift/su_mean 0.000
_refine_ls_structure_factor_coef Fsqd
_refine_ls_weighting_details 'calc w=1/[\s^2^(Fo^2^)+(0.0625P)^2^+4.2242P] where P=(Fo^2^+2Fc^2^)/3'
_refine_ls_weighting_scheme calc
_refine_ls_wR_factor_gt 0.1163
_refine_ls_wR_factor_ref 0.1274
_reflns_number_gt 4743
_reflns_number_total 6228
_reflns_threshold_expression >2sigma(I)
_cod_data_source_file ic3004596_si_001_08.cif
_cod_data_source_block 8
_cod_database_code 4329241

loop_
_symmetry_equiv_pos_as_xyz
'x, y, z'
'-x, y+1/2, -z+1/2'
'-x, -y, -z'
'x, -y-1/2, z-1/2'

loop_
_atom_site_label
_atom_site_type_symbol
_atom_site_fract_x
_atom_site_fract_y
_atom_site_fract_z
_atom_site_U_iso_or_equiv
_atom_site_adp_type
_atom_site_occupancy
_atom_site_symmetry_multiplicity
_atom_site_calc_flag
_atom_site_refinement_flags
Ni1 Ni 0.67062(8) 0.28013(5) 0.36589(4) 0.0321(2) Uani 1 1 d .
Gd1 Gd 0.95149(3) 0.243523(18) 0.495821(17) 0.03004(13) Uani 1 1 d .
C1A C 1.1346(8) 0.4226(4) 0.4977(4) 0.050(2) Uani 1 1 d .
H1A1 H 1.2231 0.4133 0.4951 0.076 Uiso 1 1 calc R
H1A2 H 1.1259 0.4189 0.5444 0.076 Uiso 1 1 calc R
H1A3 H 1.1097 0.4728 0.4807 0.076 Uiso 1 1 calc R
C3A C 1.0304(7) 0.3770(4) 0.3869(3) 0.0317(16) Uani 1 1 d .
C4A C 0.9350(6) 0.3295(4) 0.3507(4) 0.0344(16) Uani 1 1 d .
C6A C 0.9016(7) 0.3368(4) 0.2802(4) 0.0383(17) Uani 1 1 d .
C7A C 0.9697(7) 0.3862(4) 0.2473(4) 0.0427(19) Uani 1 1 d .
H7A H 0.9500 0.3883 0.1999 0.051 Uiso 1 1 calc R
C8A C 1.0660(7) 0.4323(4) 0.2828(4) 0.0422(18) Uani 1 1 d .
C9A C 1.1412(8) 0.4846(5) 0.2452(4) 0.059(2) Uani 1 1 d .
H9A1 H 1.1962 0.4547 0.2228 0.088 Uiso 1 1 calc R
H9A2 H 1.1933 0.5187 0.2771 0.088 Uiso 1 1 calc R
H9A3 H 1.0818 0.5136 0.2118 0.088 Uiso 1 1 calc R
C10A C 1.0951(7) 0.4281(4) 0.3534(4) 0.0403(18) Uani 1 1 d .
H10A H 1.1584 0.4598 0.3783 0.048 Uiso 1 1 calc R
C11A C 0.7902(7) 0.2908(5) 0.2425(4) 0.049(2) Uani 1 1 d .
H11A H 0.8079 0.2370 0.2517 0.058 Uiso 1 1 calc R
H11B H 0.7815 0.2988 0.1938 0.058 Uiso 1 1 calc R
C13A C 0.6393(8) 0.3934(6) 0.2477(5) 0.068(3) Uani 1 1 d .
H13A H 0.6468 0.4042 0.2017 0.102 Uiso 1 1 calc R
H13B H 0.7012 0.4235 0.2788 0.102 Uiso 1 1 calc R
H13C H 0.5534 0.4058 0.2531 0.102 Uiso 1 1 calc R
C14A C 0.5643(8) 0.2648(6) 0.2217(4) 0.060(3) Uani 1 1 d .
H14A H 0.5672 0.2698 0.1738 0.071 Uiso 1 1 calc R
H14B H 0.4801 0.2825 0.2276 0.071 Uiso 1 1 calc R
C15A C 0.5811(8) 0.1848(6) 0.2420(4) 0.060(3) Uani 1 1 d .
H15A H 0.6509 0.1632 0.2232 0.072 Uiso 1 1 calc R
H15B H 0.5024 0.1571 0.2226 0.072 Uiso 1 1 calc R
C17A C 0.7111(7) 0.1178(5) 0.3417(4) 0.051(2) Uani 1 1 d .
H17A H 0.7330 0.1162 0.3906 0.076 Uiso 1 1 calc R
H17B H 0.7866 0.1311 0.3245 0.076 Uiso 1 1 calc R
H17C H 0.6803 0.0686 0.3244 0.076 Uiso 1 1 calc R
C18A C 0.4938(7) 0.1514(5) 0.3440(4) 0.052(2) Uani 1 1 d .
H18A H 0.4502 0.1108 0.3151 0.062 Uiso 1 1 calc R
H18B H 0.5185 0.1316 0.3901 0.062 Uiso 1 1 calc R
C19A C 0.4030(7) 0.2152(5) 0.3433(4) 0.053(2) Uani 1 1 d .
H19A H 0.3613 0.2270 0.2965 0.064 Uiso 1 1 calc R
H19B H 0.3364 0.2006 0.3676 0.064 Uiso 1 1 calc R
C21A C 0.4001(8) 0.3553(6) 0.3454(4) 0.063(3) Uani 1 1 d .
H21A H 0.3791 0.3517 0.2965 0.094 Uiso 1 1 calc R
H21B H 0.4549 0.3987 0.3588 0.094 Uiso 1 1 calc R
H21C H 0.3219 0.3608 0.3623 0.094 Uiso 1 1 calc R
C22A C 0.4667(7) 0.2846(4) 0.4502(4) 0.0417(19) Uani 1 1 d .
H22A H 0.5137 0.3293 0.4707 0.050 Uiso 1 1 calc R
H22B H 0.3772 0.2904 0.4543 0.050 Uiso 1 1 calc R
C23A C 0.5221(6) 0.2156(4) 0.4902(3) 0.0353(17) Uani 1 1 d .
C24A C 0.6520(6) 0.1999(4) 0.4957(3) 0.0289(15) Uani 1 1 d .
C26A C 0.7033(6) 0.1341(4) 0.5316(3) 0.0303(15) Uani 1 1 d .
C28A C 0.8859(7) 0.0488(4) 0.5506(3) 0.0360(17) Uani 1 1 d .
H28A H 0.8865 0.0395 0.5979 0.054 Uiso 1 1 calc R
H28B H 0.9727 0.0457 0.5432 0.054 Uiso 1 1 calc R
H28C H 0.8328 0.0113 0.5231 0.054 Uiso 1 1 calc R
C29A C 0.6269(7) 0.0858(4) 0.5595(3) 0.0350(16) Uani 1 1 d .
H29A H 0.6618 0.0416 0.5817 0.042 Uiso 1 1 calc R
C30A C 0.4961(7) 0.1032(4) 0.5546(3) 0.0359(17) Uani 1 1 d .
C31A C 0.4118(7) 0.0497(5) 0.5870(4) 0.048(2) Uani 1 1 d .
H31A H 0.4375 0.0528 0.6358 0.072 Uiso 1 1 calc R
H31B H 0.4224 -0.0017 0.5726 0.072 Uiso 1 1 calc R
H31C H 0.3226 0.0644 0.5730 0.072 Uiso 1 1 calc R
C32A C 0.4467(7) 0.1669(4) 0.5203(3) 0.0375(17) Uani 1 1 d .
H32A H 0.3595 0.1783 0.5169 0.045 Uiso 1 1 calc R
N12A N 0.6647(6) 0.3114(4) 0.2624(3) 0.0470(17) Uani 1 1 d .
N16A N 0.6123(6) 0.1734(4) 0.3200(3) 0.0485(17) Uani 1 1 d .
N20A N 0.4712(6) 0.2826(4) 0.3753(3) 0.0445(16) Uani 1 1 d .
O2A O 1.0526(4) 0.3672(3) 0.4574(2) 0.0345(11) Uani 1 1 d .
O5A O 0.8719(4) 0.2799(2) 0.3848(2) 0.0296(10) Uani 1 1 d .
O25A O 0.7288(4) 0.2429(2) 0.4652(2) 0.0283(10) Uani 1 1 d .
O27A O 0.8340(4) 0.1241(2) 0.5320(2) 0.0326(11) Uani 1 1 d .
N1B N 1.0944(6) 0.1487(3) 0.4174(3) 0.0394(15) Uani 1 1 d .
O1B O 0.9906(4) 0.1257(3) 0.4334(2) 0.0373(12) Uani 1 1 d .
O2B O 1.1345(4) 0.2135(3) 0.4403(2) 0.0376(11) Uani 1 1 d .
O3B O 1.1494(6) 0.1110(3) 0.3818(3) 0.0595(16) Uani 1 1 d .
N1C N 1.1706(6) 0.2134(4) 0.6114(3) 0.0428(15) Uani 1 1 d .
O1C O 1.1009(5) 0.1608(3) 0.5808(2) 0.0414(12) Uani 1 1 d .
O2C O 1.1469(5) 0.2808(3) 0.5861(2) 0.0430(12) Uani 1 1 d .
O3C O 1.2554(5) 0.2034(4) 0.6615(3) 0.0593(16) Uani 1 1 d .
N1D N 0.8462(6) 0.3368(4) 0.5919(3) 0.0433(15) Uani 1 1 d .
O1D O 0.8791(5) 0.2683(3) 0.6052(2) 0.0388(12) Uani 1 1 d .
O2D O 0.8782(5) 0.3673(3) 0.5401(3) 0.0424(12) Uani 1 1 d .
O3D O 0.7888(6) 0.3727(3) 0.6276(3) 0.0649(17) Uani 1 1 d .
C1E C 0.5114(19) 0.5689(10) 0.4102(8) 0.202(10) Uani 1 1 d .
H1E1 H 0.4807 0.5352 0.4411 0.304 Uiso 1 1 calc R
H1E2 H 0.4389 0.5894 0.3781 0.304 Uiso 1 1 calc R
H1E3 H 0.5596 0.6099 0.4355 0.304 Uiso 1 1 calc R
O1E O 0.5972(8) 0.5258(4) 0.3726(5) 0.112(3) Uani 1 1 d .
C1F C 0.8469(10) 0.5914(6) 0.2877(5) 0.086(3) Uani 1 1 d .
H1F1 H 0.8984 0.6347 0.2808 0.129 Uiso 1 1 calc R
H1F2 H 0.8185 0.5650 0.2452 0.129 Uiso 1 1 calc R
H1F3 H 0.8978 0.5575 0.3204 0.129 Uiso 1 1 calc R
O1F O 0.7358(6) 0.6168(4) 0.3129(3) 0.0702(18) Uani 1 1 d .
O1W O 0.6982(5) 0.3945(3) 0.4103(3) 0.0569(15) Uani 1 1 d .

loop_
_atom_site_aniso_label
_atom_site_aniso_U_11
_atom_site_aniso_U_22
_atom_site_aniso_U_33
_atom_site_aniso_U_23
_atom_site_aniso_U_13
_atom_site_aniso_U_12
Ni1 0.0246(5) 0.0480(5) 0.0235(5) 0.0005(4) 0.0050(4) 0.0056(4)
Gd1 0.02470(19) 0.0376(2) 0.0261(2) 0.00352(15) 0.00129(14) -0.00217(14)
C1A 0.058(5) 0.051(5) 0.040(5) -0.002(4) 0.005(4) -0.016(4)
C3A 0.037(4) 0.030(4) 0.029(4) 0.006(3) 0.009(3) 0.002(3)
C4A 0.028(4) 0.040(4) 0.037(4) 0.005(3) 0.011(3) 0.009(3)
C6A 0.028(4) 0.059(5) 0.030(4) 0.009(3) 0.010(3) 0.007(3)
C7A 0.042(5) 0.055(5) 0.034(4) 0.014(4) 0.015(4) 0.011(4)
C8A 0.039(4) 0.044(4) 0.047(5) 0.017(4) 0.018(4) 0.009(3)
C9A 0.062(6) 0.057(5) 0.063(6) 0.022(4) 0.025(5) 0.002(4)
C10A 0.035(4) 0.040(4) 0.047(5) 0.004(3) 0.010(4) 0.001(3)
C11A 0.036(4) 0.086(6) 0.025(4) -0.002(4) 0.008(4) 0.005(4)
C13A 0.040(5) 0.105(8) 0.062(6) 0.044(5) 0.022(5) 0.035(5)
C14A 0.037(5) 0.115(8) 0.025(4) 0.009(5) 0.003(4) -0.009(5)
C15A 0.040(5) 0.092(7) 0.048(6) -0.032(5) 0.005(4) -0.014(5)
C17A 0.025(4) 0.071(6) 0.057(5) 0.009(4) 0.011(4) -0.007(4)
C18A 0.040(5) 0.068(6) 0.049(5) -0.010(4) 0.013(4) -0.008(4)
C19A 0.033(4) 0.097(7) 0.029(4) 0.003(4) 0.006(4) 0.005(4)
C21A 0.038(5) 0.103(7) 0.046(5) 0.019(5) 0.004(4) 0.034(5)
C22A 0.031(4) 0.064(5) 0.034(4) 0.004(4) 0.015(4) 0.012(3)
C23A 0.028(4) 0.053(4) 0.026(4) -0.005(3) 0.008(3) 0.008(3)
C24A 0.033(4) 0.041(4) 0.015(3) -0.008(3) 0.009(3) -0.002(3)
C26A 0.027(4) 0.041(4) 0.023(4) -0.008(3) 0.006(3) -0.002(3)
C28A 0.044(4) 0.033(4) 0.033(4) 0.004(3) 0.011(3) 0.002(3)
C29A 0.040(4) 0.037(4) 0.032(4) -0.006(3) 0.015(3) -0.006(3)
C30A 0.033(4) 0.053(5) 0.023(4) -0.014(3) 0.010(3) -0.016(3)
C31A 0.046(5) 0.061(5) 0.039(5) -0.012(4) 0.014(4) -0.017(4)
C32A 0.024(4) 0.066(5) 0.024(4) -0.009(4) 0.009(3) -0.002(3)
N12A 0.033(4) 0.082(5) 0.025(3) 0.003(3) 0.003(3) -0.002(3)
N16A 0.043(4) 0.065(4) 0.042(4) -0.003(3) 0.020(3) -0.001(3)
N20A 0.030(3) 0.072(4) 0.031(4) 0.004(3) 0.005(3) 0.011(3)
O2A 0.032(3) 0.041(3) 0.029(3) 0.001(2) 0.002(2) -0.011(2)
O5A 0.028(2) 0.034(2) 0.025(3) 0.005(2) 0.003(2) -0.0028(19)
O25A 0.029(2) 0.031(2) 0.025(2) -0.0002(19) 0.007(2) 0.0016(19)
O27A 0.029(3) 0.030(2) 0.039(3) 0.007(2) 0.010(2) 0.0030(19)
N1B 0.046(4) 0.038(4) 0.036(4) 0.006(3) 0.013(3) 0.006(3)
O1B 0.035(3) 0.040(3) 0.039(3) 0.001(2) 0.015(2) -0.007(2)
O2B 0.031(3) 0.037(3) 0.044(3) 0.005(2) 0.005(2) 0.001(2)
O3B 0.080(4) 0.046(3) 0.070(4) -0.003(3) 0.054(4) 0.003(3)
N1C 0.034(4) 0.059(4) 0.035(4) 0.007(3) 0.006(3) 0.004(3)
O1C 0.034(3) 0.050(3) 0.036(3) 0.004(2) -0.002(2) -0.002(2)
O2C 0.034(3) 0.056(3) 0.036(3) 0.003(3) 0.000(2) -0.006(2)
O3C 0.037(3) 0.090(5) 0.041(3) 0.003(3) -0.015(3) -0.001(3)
N1D 0.039(4) 0.049(4) 0.044(4) -0.005(3) 0.012(3) -0.007(3)
O1D 0.044(3) 0.040(3) 0.032(3) 0.003(2) 0.006(2) -0.002(2)
O2D 0.046(3) 0.039(3) 0.044(3) 0.003(2) 0.014(3) -0.005(2)
O3D 0.073(4) 0.061(4) 0.073(4) -0.010(3) 0.044(4) 0.003(3)
C1E 0.25(2) 0.22(2) 0.130(14) -0.032(13) 0.030(15) 0.129(18)
O1E 0.130(7) 0.065(5) 0.138(7) 0.003(5) 0.021(6) 0.021(5)
C1F 0.087(8) 0.091(8) 0.080(8) -0.020(6) 0.019(7) 0.005(6)
O1F 0.063(4) 0.074(4) 0.067(4) -0.009(3) -0.003(3) 0.016(3)
O1W 0.051(4) 0.064(4) 0.058(4) 0.003(3) 0.016(3) 0.005(3)

loop_
_atom_type_symbol
_atom_type_description
_atom_type_scat_dispersion_real
_atom_type_scat_dispersion_imag
_atom_type_scat_source
C C 0.0033 0.0016 'International Tables Vol C Tables 4.2.6.8 and 6.1.1.4'
H H 0.0000 0.0000 'International Tables Vol C Tables 4.2.6.8 and 6.1.1.4'
N N 0.0061 0.0033 'International Tables Vol C Tables 4.2.6.8 and 6.1.1.4'
O O 0.0106 0.0060 'International Tables Vol C Tables 4.2.6.8 and 6.1.1.4'
Ni Ni 0.3393 1.1124 'International Tables Vol C Tables 4.2.6.8 and 6.1.1.4'
Gd Gd -0.1653 3.9035 'International Tables Vol C Tables 4.2.6.8 and 6.1.1.4'

loop_
_geom_angle_atom_site_label_1
_geom_angle_atom_site_label_2
_geom_angle_atom_site_label_3
_geom_angle
O25A Ni1 O5A 74.77(17)
O25A Ni1 N16A 98.0(2)
O5A Ni1 N16A 105.7(2)
O25A Ni1 N12A 164.1(2)
O5A Ni1 N12A 89.9(2)
N16A Ni1 N12A 81.9(3)
O25A Ni1 N20A 91.2(2)
O5A Ni1 N20A 164.8(2)
N16A Ni1 N20A 81.6(2)
N12A Ni1 N20A 104.5(2)
O25A Ni1 O1W 84.86(19)
O5A Ni1 O1W 83.33(19)
N16A Ni1 O1W 170.9(2)
N12A Ni1 O1W 97.7(2)
N20A Ni1 O1W 89.7(2)
O5A Gd1 O25A 66.25(15)
O5A Gd1 O2B 77.62(15)
O25A Gd1 O2B 136.67(16)
O5A Gd1 O1B 79.01(16)
O25A Gd1 O1B 97.44(15)
O2B Gd1 O1B 51.12(15)
O5A Gd1 O1D 133.02(16)
O25A Gd1 O1D 75.66(16)
O2B Gd1 O1D 146.98(16)
O1B Gd1 O1D 134.05(15)
O5A Gd1 O1C 149.70(16)
O25A Gd1 O1C 129.51(15)
O2B Gd1 O1C 75.25(15)
O1B Gd1 O1C 73.57(16)
O1D Gd1 O1C 76.76(16)
O5A Gd1 O2D 91.42(16)
O25A Gd1 O2D 74.16(15)
O2B Gd1 O2D 131.67(16)
O1B Gd1 O2D 169.33(16)
O1D Gd1 O2D 51.11(15)
O1C Gd1 O2D 116.79(16)
O5A Gd1 O2C 134.35(16)
O25A Gd1 O2C 145.74(16)
O2B Gd1 O2C 77.34(16)
O1B Gd1 O2C 112.19(16)
O1D Gd1 O2C 71.45(16)
O1C Gd1 O2C 50.57(16)
O2D Gd1 O2C 77.89(17)
O5A Gd1 O2A 64.66(14)
O25A Gd1 O2A 112.58(14)
O2B Gd1 O2A 68.81(15)
O1B Gd1 O2A 114.87(15)
O1D Gd1 O2A 109.47(15)
O1C Gd1 O2A 116.19(15)
O2D Gd1 O2A 64.06(15)
O2C Gd1 O2A 70.88(15)
O5A Gd1 O27A 113.13(15)
O25A Gd1 O27A 63.44(14)
O2B Gd1 O27A 114.43(14)
O1B Gd1 O27A 67.26(14)
O1D Gd1 O27A 69.30(15)
O1C Gd1 O27A 67.52(15)
O2D Gd1 O27A 113.16(15)
O2C Gd1 O27A 111.86(15)
O2A Gd1 O27A 175.95(14)
O5A Gd1 N1B 76.23(16)
O25A Gd1 N1B 117.93(16)
O2B Gd1 N1B 25.48(15)
O1B Gd1 N1B 25.66(15)
O1D Gd1 N1B 149.01(16)
O1C Gd1 N1B 73.47(16)
O2D Gd1 N1B 155.51(16)
O2C Gd1 N1B 95.55(17)
O2A Gd1 N1B 91.46(15)
O27A Gd1 N1B 91.24(15)
O5A Gd1 N1D 111.76(17)
O25A Gd1 N1D 70.71(16)
O2B Gd1 N1D 148.83(16)
O1B Gd1 N1D 157.12(16)
O1D Gd1 N1D 25.52(15)
O1C Gd1 N1D 98.47(17)
O2D Gd1 N1D 25.83(15)
O2C Gd1 N1D 75.47(17)
O2A Gd1 N1D 87.96(16)
O27A Gd1 N1D 89.87(15)
N1B Gd1 N1D 170.68(17)
C10A C3A C4A 120.9(6)
C10A C3A O2A 125.2(6)
C4A C3A O2A 114.0(5)
O5A C4A C3A 119.9(6)
O5A C4A C6A 121.4(6)
C3A C4A C6A 118.6(6)
C7A C6A C4A 119.9(7)
C7A C6A C11A 122.1(7)
C4A C6A C11A 118.1(6)
C8A C7A C6A 121.7(7)
C7A C8A C10A 118.6(7)
C7A C8A C9A 120.5(7)
C10A C8A C9A 120.8(7)
C3A C10A C8A 120.2(7)
C6A C11A N12A 112.3(6)
N12A C14A C15A 110.7(7)
C14A C15A N16A 113.2(7)
C19A C18A N16A 113.0(7)
N20A C19A C18A 110.6(6)
C23A C22A N20A 114.9(6)
C24A C23A C32A 119.4(7)
C24A C23A C22A 118.3(6)
C32A C23A C22A 122.2(6)
O25A C24A C23A 122.3(6)
O25A C24A C26A 119.3(6)
C23A C24A C26A 118.4(6)
C29A C26A O27A 126.1(6)
C29A C26A C24A 121.3(6)
O27A C26A C24A 112.5(5)
C26A C29A C30A 119.7(7)
C32A C30A C29A 119.0(6)
C32A C30A C31A 121.6(7)
C29A C30A C31A 119.4(7)
C30A C32A C23A 122.2(6)
C14A N12A C13A 110.8(7)
C14A N12A C11A 107.3(6)
C13A N12A C11A 108.3(6)
C14A N12A Ni1 105.7(5)
C13A N12A Ni1 114.1(5)
C11A N12A Ni1 110.3(5)
C17A N16A C18A 109.7(6)
C17A N16A C15A 112.5(6)
C18A N16A C15A 110.3(6)
C17A N16A Ni1 110.1(5)
C18A N16A Ni1 106.2(5)
C15A N16A Ni1 107.9(5)
C19A N20A C22A 109.9(6)
C19A N20A C21A 110.1(6)
C22A N20A C21A 104.7(6)
C19A N20A Ni1 110.3(4)
C22A N20A Ni1 108.8(4)
C21A N20A Ni1 112.9(5)
C3A O2A C1A 116.3(5)
C3A O2A Gd1 114.2(4)
C1A O2A Gd1 129.4(4)
C4A O5A Ni1 119.7(4)
C4A O5A Gd1 123.0(4)
Ni1 O5A Gd1 109.23(18)
C24A O25A Ni1 122.0(4)
C24A O25A Gd1 124.1(4)
Ni1 O25A Gd1 109.68(18)
C26A O27A C28A 116.0(5)
C26A O27A Gd1 115.2(4)
C28A O27A Gd1 128.8(4)
O3B N1B O2B 122.7(6)
O3B N1B O1B 121.5(6)
O2B N1B O1B 115.8(5)
O3B N1B Gd1 176.5(5)
O2B N1B Gd1 57.6(3)
O1B N1B Gd1 58.3(3)
N1B O1B Gd1 96.1(4)
N1B O2B Gd1 96.9(4)
O3C N1C O1C 123.7(7)
O3C N1C O2C 120.6(7)
O1C N1C O2C 115.7(6)
O3C N1C Gd1 175.6(5)
O1C N1C Gd1 57.8(3)
O2C N1C Gd1 58.2(3)
N1C O1C Gd1 97.3(4)
N1C O2C Gd1 96.1(4)
O3D N1D O1D 121.4(6)
O3D N1D O2D 120.9(7)
O1D N1D O2D 117.6(6)
O3D N1D Gd1 172.5(5)
O1D N1D Gd1 58.7(3)
O2D N1D Gd1 59.8(3)
N1D O1D Gd1 95.8(4)
N1D O2D Gd1 94.4(4)

loop_
_geom_bond_atom_site_label_1
_geom_bond_atom_site_label_2
_geom_bond_distance
Ni1 O25A 2.061(4)
Ni1 O5A 2.077(4)
Ni1 N16A 2.117(7)
Ni1 N12A 2.133(6)
Ni1 N20A 2.151(6)
Ni1 O1W 2.188(6)
Gd1 O5A 2.297(4)
Gd1 O25A 2.301(4)
Gd1 O2B 2.478(5)
Gd1 O1B 2.492(5)
Gd1 O1D 2.504(5)
Gd1 O1C 2.521(5)
Gd1 O2D 2.526(5)
Gd1 O2C 2.527(5)
Gd1 O2A 2.603(4)
Gd1 O27A 2.612(4)
Gd1 N1B 2.914(6)
Gd1 N1D 2.915(6)
C1A O2A 1.431(8)
C3A C10A 1.382(9)
C3A C4A 1.387(9)
C3A O2A 1.393(8)
C4A O5A 1.363(8)
C4A C6A 1.386(9)
C6A C7A 1.377(10)
C6A C11A 1.495(10)
C7A C8A 1.374(11)
C8A C10A 1.384(10)
C8A C9A 1.512(10)
C11A N12A 1.503(9)
C13A N12A 1.481(10)
C14A N12A 1.446(10)
C14A C15A 1.461(12)
C15A N16A 1.542(10)
C17A N16A 1.427(9)
C18A C19A 1.470(11)
C18A N16A 1.481(9)
C19A N20A 1.460(11)
C21A N20A 1.535(10)
C22A C23A 1.499(10)
C22A N20A 1.511(9)
C23A C24A 1.380(9)
C23A C32A 1.389(10)
C24A O25A 1.344(7)
C24A C26A 1.406(9)
C26A C29A 1.366(9)
C26A O27A 1.389(7)
C28A O27A 1.446(7)
C29A C30A 1.396(9)
C30A C32A 1.355(10)
C30A C31A 1.527(9)
N1B O3B 1.206(7)
N1B O2B 1.263(7)
N1B O1B 1.269(7)
N1C O3C 1.208(8)
N1C O1C 1.256(7)
N1C O2C 1.290(8)
N1D O3D 1.207(7)
N1D O1D 1.262(7)
N1D O2D 1.274(7)
C1E O1E 1.497(15)
C1F O1F 1.439(11)
